data_7203632
loop_
_publ_author_name
'Lu, Zhenda'
'Wen, Lili'
'Yao, Jing'
'Zhu, Huizhen'
'Meng, Qingjin'

_publ_section_title
;
 Two types of novel layer framework structures assembled from
 5-sulfosalicylic acid and lanthanide ions
;
_journal_issue 11
_journal_name_full CrystEngComm
_journal_page_first 847
_journal_paper_doi 10.1039/b612147k
_journal_volume 8
_journal_year 2006
_chemical_formula_moiety 'C7 H7 O8 S Tb, H2 O'
_chemical_formula_sum 'C7 H9 O9 S Tb'
_chemical_formula_weight 428.12
_chemical_name_systematic
;
?
;
_space_group_IT_number 60
_symmetry_cell_setting orthorhombic
_symmetry_space_group_name_Hall '-P 2n 2ab'
_symmetry_space_group_name_H-M 'P b c n'
_atom_sites_solution_hydrogens geom
_atom_sites_solution_primary direct
_atom_sites_solution_secondary difmap
_audit_creation_method SHELXL-97
_cell_angle_alpha 90.00
_cell_angle_beta 90.00
_cell_angle_gamma 90.00
_cell_formula_units_Z 8
_cell_length_a 15.882(4)
_cell_length_b 9.212(2)
_cell_length_c 14.969(4)
_cell_measurement_reflns_used 947
_cell_measurement_temperature 293(2)
_cell_measurement_theta_max 27.95
_cell_measurement_theta_min 2.90
_cell_volume 2190.0(9)
_computing_cell_refinement SMART
_computing_data_collection 'SMART (Bruker, 2000)'
_computing_data_reduction 'SAINT (Bruker, 2000)'
_computing_molecular_graphics SHELXTL
_computing_publication_material SHELXTL
_computing_structure_refinement SHELXTL
_computing_structure_solution 'SHELXTL (Bruker, 2000)'
_diffrn_ambient_temperature 293(2)
_diffrn_measured_fraction_theta_full 1.000
_diffrn_measured_fraction_theta_max 1.000
_diffrn_radiation_monochromator graphite
_diffrn_radiation_source 'fine-focus sealed tube'
_diffrn_radiation_type MoK\a
_diffrn_radiation_wavelength 0.71073
_diffrn_reflns_av_R_equivalents 0.0472
_diffrn_reflns_av_sigmaI/netI 0.0312
_diffrn_reflns_limit_h_max 17
_diffrn_reflns_limit_h_min -19
_diffrn_reflns_limit_k_max 11
_diffrn_reflns_limit_k_min -10
_diffrn_reflns_limit_l_max 10
_diffrn_reflns_limit_l_min -18
_diffrn_reflns_number 10902
_diffrn_reflns_theta_full 26.00
_diffrn_reflns_theta_max 26.00
_diffrn_reflns_theta_min 2.56
_exptl_absorpt_coefficient_mu 6.688
_exptl_absorpt_correction_T_max 0.26
_exptl_absorpt_correction_T_min 0.21
_exptl_absorpt_correction_type multi-scan
_exptl_absorpt_process_details 'SADABS(Bruker, 2000)'
_exptl_crystal_colour red
_exptl_crystal_density_diffrn 2.597
_exptl_crystal_density_method 'not measured'
_exptl_crystal_description block
_exptl_crystal_F_000 1632
_exptl_crystal_size_max 0.25
_exptl_crystal_size_mid 0.23
_exptl_crystal_size_min 0.20
_refine_diff_density_max 1.416
_refine_diff_density_min -0.621
_refine_diff_density_rms 0.161
_refine_ls_extinction_method none
_refine_ls_goodness_of_fit_ref 0.992
_refine_ls_hydrogen_treatment constr
_refine_ls_matrix_type full
_refine_ls_number_parameters 169
_refine_ls_number_reflns 2159
_refine_ls_number_restraints 1
_refine_ls_restrained_S_all 1.042
_refine_ls_R_factor_all 0.0372
_refine_ls_R_factor_gt 0.0307
_refine_ls_shift/su_max 0.001
_refine_ls_shift/su_mean 0.000
_refine_ls_structure_factor_coef Fsqd
_refine_ls_weighting_details 'calc w=1/[\s^2^(Fo^2^)+(0.0820P)^2^+0.0000P] where P=(Fo^2^+2Fc^2^)/3'
_refine_ls_weighting_scheme calc
_refine_ls_wR_factor_gt 0.1018
_refine_ls_wR_factor_ref 0.1075
_reflns_number_gt 1908
_reflns_number_total 2159
_reflns_threshold_expression >2sigma(I)
_cod_data_source_file b612147k.txt
_cod_data_source_block a1
_cod_depositor_comments
;
The following automatic conversions were performed:
'_symmetry_cell_setting' value 'Orthorhombic' changed to 'orthorhombic'
according to '/home/saulius/struct/CIF-dictionaries/cif_core.dic'
dictionary named 'cif_core.dic' version 2.4.1 from 2010-06-29.

Automatic conversion script
Id: cif_fix_enum 1527 2010-12-29 10:47:43Z saulius 
;
_cod_original_cell_volume 2190.2(9)
_cod_database_code 7203632

loop_
_symmetry_equiv_pos_as_xyz
'x, y, z'
'-x+1/2, -y+1/2, z+1/2'
'-x, y, -z+1/2'
'x+1/2, -y+1/2, -z'
'-x, -y, -z'
'x-1/2, y-1/2, -z-1/2'
'x, -y, z-1/2'
'-x-1/2, y-1/2, z'

loop_
_atom_site_label
_atom_site_type_symbol
_atom_site_fract_x
_atom_site_fract_y
_atom_site_fract_z
_atom_site_U_iso_or_equiv
_atom_site_adp_type
_atom_site_occupancy
_atom_site_symmetry_multiplicity
_atom_site_calc_flag
_atom_site_refinement_flags
_atom_site_disorder_assembly
_atom_site_disorder_group
C1 C 0.5502(3) 0.1861(6) 0.6219(4) 0.0184(12) Uani 1 1 d . . .
C2 C 0.5652(4) 0.0391(6) 0.6463(4) 0.0200(14) Uani 1 1 d . . .
C3 C 0.4981(4) -0.0587(6) 0.6331(4) 0.0231(14) Uani 1 1 d . . .
H3A H 0.5065 -0.1555 0.6482 0.028 Uiso 1 1 calc R . .
C4 C 0.4243(4) -0.0208(6) 0.6007(4) 0.0227(13) Uani 1 1 d . . .
H4A H 0.3824 -0.0902 0.5932 0.027 Uiso 1 1 calc R . .
C5 C 0.4089(3) 0.1236(6) 0.5776(4) 0.0171(11) Uani 1 1 d . . .
C6 C 0.4708(3) 0.2236(6) 0.5890(4) 0.0203(12) Uani 1 1 d . . .
H6A H 0.4600 0.3200 0.5744 0.024 Uiso 1 1 calc R . .
C7 C 0.6138(3) 0.3011(6) 0.6293(4) 0.0180(12) Uani 1 1 d . . .
O1 O 0.5936(3) 0.4308(4) 0.6157(4) 0.0322(11) Uani 1 1 d . . .
O2 O 0.6917(2) 0.2738(4) 0.6463(2) 0.0190(9) Uani 1 1 d . . .
O3 O 0.6376(2) -0.0054(4) 0.6787(3) 0.0230(9) Uani 1 1 d . . .
O4 O 0.2755(2) 0.0474(4) 0.4924(3) 0.0241(10) Uani 1 1 d . . .
O5 O 0.3305(2) 0.2904(4) 0.4683(3) 0.0219(9) Uani 1 1 d . . .
O6 O 0.2591(2) 0.2276(5) 0.6049(3) 0.0287(10) Uani 1 1 d . . .
O7 O 0.2079(3) 0.0311(5) 0.2037(3) 0.0345(11) Uani 1 1 d . . .
H7A H 0.2342 0.1106 0.1967 0.052 Uiso 1 1 d R . .
H7B H 0.2272 -0.0319 0.1676 0.052 Uiso 1 1 d R . .
O8 O 0.1408(2) -0.2182(4) 0.2708(3) 0.0276(10) Uani 1 1 d . . .
H8A H 0.1265 -0.2889 0.3039 0.041 Uiso 1 1 d RD . .
H8C H 0.1687 -0.2497 0.2264 0.041 Uiso 1 1 d R . .
O9 O 0.5640(5) 0.5981(8) 0.8886(6) 0.065(2) Uani 0.86 1 d P A 1
H9D H 0.5185 0.5498 0.8877 0.079 Uiso 0.86 1 d PR A 1
H9C H 0.5881 0.5919 0.8379 0.098 Uiso 0.86 1 d PR A 1
O10 O 0.5000 0.577(3) 0.7500 0.090(14) Uani 0.28 2 d SP B 2
H10D H 0.5281 0.5342 0.7096 0.107 Uiso 0.14 1 d PR B 2
H10B H 0.4538 0.5329 0.7584 0.134 Uiso 0.14 1 d PR B 2
S2 S 0.31189(8) 0.17715(14) 0.53307(9) 0.0173(3) Uani 1 1 d . . .
Tb1 Tb 0.227150(17) -0.05275(3) 0.354863(19) 0.01879(17) Uani 1 1 d . . .

loop_
_atom_site_aniso_label
_atom_site_aniso_U_11
_atom_site_aniso_U_22
_atom_site_aniso_U_33
_atom_site_aniso_U_23
_atom_site_aniso_U_13
_atom_site_aniso_U_12
C1 0.015(3) 0.014(3) 0.026(3) -0.003(2) 0.002(2) -0.001(2)
C2 0.020(3) 0.019(3) 0.021(3) 0.001(2) 0.003(2) 0.000(2)
C3 0.023(3) 0.013(3) 0.033(4) 0.009(2) 0.002(3) 0.000(2)
C4 0.025(3) 0.014(3) 0.030(4) 0.004(3) 0.001(3) -0.003(2)
C5 0.018(3) 0.015(3) 0.018(3) 0.003(2) -0.002(2) 0.001(2)
C6 0.028(3) 0.012(3) 0.021(3) 0.000(2) -0.003(2) 0.003(2)
C7 0.022(3) 0.009(3) 0.023(3) 0.001(2) -0.001(2) 0.003(2)
O1 0.017(2) 0.019(2) 0.061(3) 0.002(2) -0.004(2) -0.0017(17)
O2 0.014(2) 0.016(2) 0.027(2) -0.0007(16) 0.0017(15) -0.0002(16)
O3 0.018(2) 0.019(2) 0.032(2) 0.0061(19) 0.001(2) 0.0034(17)
O4 0.028(3) 0.018(2) 0.026(3) 0.0001(17) -0.0093(18) -0.0047(15)
O5 0.0239(19) 0.0191(19) 0.023(2) 0.0058(17) -0.0068(17) -0.0013(17)
O6 0.025(2) 0.031(2) 0.030(3) -0.004(2) 0.006(2) -0.0033(18)
O7 0.054(3) 0.028(2) 0.022(2) -0.001(2) -0.003(2) -0.014(2)
O8 0.034(2) 0.022(2) 0.026(2) 0.0045(18) -0.0037(19) -0.0102(19)
O9 0.062(4) 0.048(4) 0.086(6) -0.004(4) 0.036(4) -0.014(4)
O10 0.043(18) 0.06(2) 0.17(4) 0.000 0.04(2) 0.000
S2 0.0178(7) 0.0159(7) 0.0180(7) 0.0011(5) -0.0036(5) -0.0025(5)
Tb1 0.0176(2) 0.0166(2) 0.0222(2) 0.00051(10) 0.00031(10) 0.00005(10)

loop_
_atom_type_symbol
_atom_type_description
_atom_type_scat_dispersion_real
_atom_type_scat_dispersion_imag
_atom_type_scat_source
C C 0.0033 0.0016 'International Tables Vol C Tables 4.2.6.8 and 6.1.1.4'
H H 0.0000 0.0000 'International Tables Vol C Tables 4.2.6.8 and 6.1.1.4'
O O 0.0106 0.0060 'International Tables Vol C Tables 4.2.6.8 and 6.1.1.4'
S S 0.1246 0.1234 'International Tables Vol C Tables 4.2.6.8 and 6.1.1.4'
Tb Tb -0.1723 4.1537 'International Tables Vol C Tables 4.2.6.8 and 6.1.1.4'

loop_
_geom_angle_atom_site_label_1
_geom_angle_atom_site_label_2
_geom_angle_atom_site_label_3
_geom_angle
_geom_angle_site_symmetry_1
_geom_angle_site_symmetry_3
_geom_angle_publ_flag
C6 C1 C2 118.5(5) . . ?
C6 C1 C7 118.0(5) . . ?
C2 C1 C7 123.5(5) . . ?
O3 C2 C3 120.9(5) . . ?
O3 C2 C1 122.6(5) . . ?
C3 C2 C1 116.4(6) . . ?
C4 C3 C2 123.8(5) . . ?
C4 C3 H3A 118.1 . . ?
C2 C3 H3A 118.1 . . ?
C3 C4 C5 120.0(5) . . ?
C3 C4 H4A 120.0 . . ?
C5 C4 H4A 120.0 . . ?
C6 C5 C4 119.3(5) . . ?
C6 C5 S2 119.6(4) . . ?
C4 C5 S2 121.1(4) . . ?
C5 C6 C1 122.0(5) . . ?
C5 C6 H6A 119.0 . . ?
C1 C6 H6A 119.0 . . ?
O1 C7 O2 117.7(5) . . ?
O1 C7 C1 119.9(5) . . ?
O2 C7 C1 122.3(5) . . ?
O1 C7 Tb1 54.5(3) . 4_556 ?
O2 C7 Tb1 63.3(3) . 4_556 ?
C1 C7 Tb1 174.2(4) . 4_556 ?
C7 O1 Tb1 100.7(4) . 4_556 ?
C7 O2 Tb1 132.6(4) . 5_656 ?
C7 O2 Tb1 90.8(3) . 4_556 ?
Tb1 O2 Tb1 135.30(16) 5_656 4_556 ?
C2 O3 Tb1 132.3(4) . 5_656 ?
S2 O4 Tb1 143.5(3) . . ?
S2 O5 Tb1 145.4(2) . 8_665 ?
Tb1 O7 H7A 109.3 . . ?
Tb1 O7 H7B 109.4 . . ?
H7A O7 H7B 109.5 . . ?
Tb1 O8 H8A 109.4 . . ?
Tb1 O8 H8C 109.1 . . ?
H8A O8 H8C 109.5 . . ?
H9D O9 H9C 109.5 . . ?
H10D O10 H10B 109.5 . . ?
O6 S2 O5 112.6(3) . . ?
O6 S2 O4 110.2(3) . . ?
O5 S2 O4 113.0(3) . . ?
O6 S2 C5 108.6(3) . . ?
O5 S2 C5 106.1(2) . . ?
O4 S2 C5 106.0(2) . . ?
O3 Tb1 O4 78.15(15) 5_656 . ?
O3 Tb1 O8 124.97(15) 5_656 . ?
O4 Tb1 O8 151.75(14) . . ?
O3 Tb1 O5 131.04(14) 5_656 8_655 ?
O4 Tb1 O5 75.26(14) . 8_655 ?
O8 Tb1 O5 76.85(14) . 8_655 ?
O3 Tb1 O7 80.60(17) 5_656 . ?
O4 Tb1 O7 136.71(15) . . ?
O8 Tb1 O7 68.87(15) . . ?
O5 Tb1 O7 143.65(15) 8_655 . ?
O3 Tb1 O2 72.05(14) 5_656 5_656 ?
O4 Tb1 O2 99.25(13) . 5_656 ?
O8 Tb1 O2 76.46(14) . 5_656 ?
O5 Tb1 O2 72.64(12) 8_655 5_656 ?
O7 Tb1 O2 109.37(15) . 5_656 ?
O3 Tb1 O1 138.92(14) 5_656 4_456 ?
O4 Tb1 O1 86.92(17) . 4_456 ?
O8 Tb1 O1 83.71(15) . 4_456 ?
O5 Tb1 O1 79.56(14) 8_655 4_456 ?
O7 Tb1 O1 84.93(18) . 4_456 ?
O2 Tb1 O1 148.77(13) 5_656 4_456 ?
O3 Tb1 O2 88.31(13) 5_656 4_456 ?
O4 Tb1 O2 72.35(13) . 4_456 ?
O8 Tb1 O2 119.56(13) . 4_456 ?
O5 Tb1 O2 120.60(13) 8_655 4_456 ?
O7 Tb1 O2 69.73(14) . 4_456 ?
O2 Tb1 O2 160.01(7) 5_656 4_456 ?
O1 Tb1 O2 50.62(13) 4_456 4_456 ?
O3 Tb1 C7 114.22(15) 5_656 4_456 ?
O4 Tb1 C7 79.81(15) . 4_456 ?
O8 Tb1 C7 101.09(15) . 4_456 ?
O5 Tb1 C7 100.56(14) 8_655 4_456 ?
O7 Tb1 C7 75.26(16) . 4_456 ?
O2 Tb1 C7 173.10(14) 5_656 4_456 ?
O1 Tb1 C7 24.74(14) 4_456 4_456 ?
O2 Tb1 C7 25.93(14) 4_456 4_456 ?

loop_
_geom_bond_atom_site_label_1
_geom_bond_atom_site_label_2
_geom_bond_distance
_geom_bond_site_symmetry_2
_geom_bond_publ_flag
C1 C6 1.397(8) . ?
C1 C2 1.422(8) . ?
C1 C7 1.468(8) . ?
C2 O3 1.313(8) . ?
C2 C3 1.410(9) . ?
C3 C4 1.316(9) . ?
C3 H3A 0.9300 . ?
C4 C5 1.396(8) . ?
C4 H4A 0.9300 . ?
C5 C6 1.358(8) . ?
C5 S2 1.750(5) . ?
C6 H6A 0.9300 . ?
C7 O1 1.254(6) . ?
C7 O2 1.288(7) . ?
C7 Tb1 2.945(5) 4_556 ?
O1 Tb1 2.441(4) 4_556 ?
O2 Tb1 2.410(4) 5_656 ?
O2 Tb1 2.631(4) 4_556 ?
O3 Tb1 2.271(4) 5_656 ?
O4 S2 1.460(4) . ?
O4 Tb1 2.384(5) . ?
O5 S2 1.455(4) . ?
O5 Tb1 2.410(4) 8_665 ?
O6 S2 1.440(4) . ?
O7 Tb1 2.410(5) . ?
O7 H7A 0.8500 . ?
O7 H7B 0.8500 . ?
O8 Tb1 2.406(4) . ?
O8 H8A 0.8501 . ?
O8 H8C 0.8500 . ?
O9 H9D 0.8499 . ?
O9 H9C 0.8501 . ?
O10 H10D 0.8500 . ?
O10 H10B 0.8500 . ?
Tb1 O3 2.271(4) 5_656 ?
Tb1 O5 2.410(4) 8_655 ?
Tb1 O2 2.410(4) 5_656 ?
Tb1 O1 2.441(4) 4_456 ?
Tb1 O2 2.631(4) 4_456 ?
Tb1 C7 2.945(5) 4_456 ?
